data_7052009
loop_
_publ_author_name
'Barnett, Sarah A.'
'Hulme, Ashley T.'
'Issa, Nizar'
'Lewis, Thomas C.'
'Price, Louise S.'
'Tocher, Derek A.'
'Price, Sarah L.'

_publ_section_title
;
 The observed and energetically feasible crystal structures of
 5-substituted uracils
;
_journal_issue 10
_journal_name_full 'New Journal of Chemistry'
_journal_page_first 1761
_journal_paper_doi 10.1039/b806763e
_journal_volume 32
_journal_year 2008
_chemical_formula_moiety 'C6 H8 N2 O2'
_chemical_formula_sum 'C6 H8 N2 O2'
_chemical_formula_weight 140.14
_chemical_name_systematic
;
5-Ethyluracil
;
_space_group_IT_number 2
_symmetry_cell_setting triclinic
_symmetry_space_group_name_Hall '-P 1'
_symmetry_space_group_name_H-M 'P -1'
_atom_sites_solution_hydrogens difmap
_atom_sites_solution_primary direct
_atom_sites_solution_secondary difmap
_audit_creation_method SHELXL-97
_cell_angle_alpha 100.027(7)
_cell_angle_beta 96.109(7)
_cell_angle_gamma 92.374(8)
_cell_formula_units_Z 2
_cell_length_a 3.9193(18)
_cell_length_b 5.754(3)
_cell_length_c 14.366(7)
_cell_measurement_reflns_used 1243
_cell_measurement_temperature 150(2)
_cell_measurement_theta_max 28.178
_cell_measurement_theta_min 2.899
_cell_volume 316.6(3)
_computing_cell_refinement 'Bruker SAINT (Bruker 2003)'
_computing_data_collection 'Bruker SMART (Bruker 2001)'
_computing_data_reduction 'Bruker SAINT'
_computing_molecular_graphics 'Bruker SHELXTL (Bruker 2001)'
_computing_publication_material 'Bruker SHELXTL and local programs'
_computing_structure_refinement 'SHELXL-97 (Sheldrick, 1997)'
_computing_structure_solution 'SHELXS-97 (Sheldrick, 1997)'
_diffrn_ambient_temperature 150(2)
_diffrn_measured_fraction_theta_full 0.938
_diffrn_measured_fraction_theta_max 0.856
_diffrn_measurement_device_type 'Bruker SMART APEX diffractometer'
_diffrn_measurement_method '\w rotation with narrow frames'
_diffrn_radiation_monochromator graphite
_diffrn_radiation_source 'fine-focus sealed tube'
_diffrn_radiation_type MoK\a
_diffrn_radiation_wavelength 0.71073
_diffrn_reflns_av_R_equivalents 0.0000
_diffrn_reflns_av_sigmaI/netI 0.1026
_diffrn_reflns_limit_h_max 5
_diffrn_reflns_limit_h_min -5
_diffrn_reflns_limit_k_max 7
_diffrn_reflns_limit_k_min -7
_diffrn_reflns_limit_l_max 18
_diffrn_reflns_limit_l_min -18
_diffrn_reflns_number 4168
_diffrn_reflns_theta_full 26.00
_diffrn_reflns_theta_max 28.26
_diffrn_reflns_theta_min 2.90
_diffrn_standards_decay_% 0
_diffrn_standards_number 0
_exptl_absorpt_coefficient_mu 0.113
_exptl_absorpt_correction_T_max 1.0000
_exptl_absorpt_correction_T_min 0.4518
_exptl_absorpt_correction_type multi-scan
_exptl_absorpt_process_details 'TWINABS v1.02 (Bruker, 2003)'
_exptl_crystal_colour Colourless
_exptl_crystal_density_diffrn 1.470
_exptl_crystal_density_method 'not measured'
_exptl_crystal_description Lath
_exptl_crystal_F_000 148
_exptl_crystal_size_max 0.70
_exptl_crystal_size_mid 0.22
_exptl_crystal_size_min 0.08
_refine_diff_density_max 0.423
_refine_diff_density_min -0.313
_refine_diff_density_rms 0.077
_refine_ls_extinction_method none
_refine_ls_goodness_of_fit_ref 0.931
_refine_ls_hydrogen_treatment refall
_refine_ls_matrix_type full
_refine_ls_number_parameters 123
_refine_ls_number_reflns 1346
_refine_ls_number_restraints 0
_refine_ls_restrained_S_all 0.931
_refine_ls_R_factor_all 0.0915
_refine_ls_R_factor_gt 0.0609
_refine_ls_shift/su_max 0.000
_refine_ls_shift/su_mean 0.000
_refine_ls_structure_factor_coef Fsqd
_refine_ls_weighting_details 'calc w=1/[\s^2^(Fo^2^)+(0.0676P)^2^+0.0000P] where P=(Fo^2^+2Fc^2^)/3'
_refine_ls_weighting_scheme calc
_refine_ls_wR_factor_gt 0.1342
_refine_ls_wR_factor_ref 0.1453
_reflns_number_gt 864
_reflns_number_total 1346
_reflns_threshold_expression >2sigma(I)
_cod_data_source_file b806763e.txt
_cod_data_source_block STR0526
_cod_original_sg_symbol_H-M P-1
_cod_database_code 7052009

loop_
_symmetry_equiv_pos_as_xyz
'x, y, z'
'-x, -y, -z'

loop_
_atom_site_label
_atom_site_type_symbol
_atom_site_fract_x
_atom_site_fract_y
_atom_site_fract_z
_atom_site_U_iso_or_equiv
_atom_site_adp_type
_atom_site_occupancy
_atom_site_symmetry_multiplicity
_atom_site_calc_flag
_atom_site_refinement_flags
_atom_site_disorder_assembly
_atom_site_disorder_group
O7 O 0.2403(4) 0.2531(3) 0.51027(9) 0.0288(5) Uani 1 1 d . . .
O8 O 0.6523(4) 0.4227(3) 0.24431(9) 0.0284(5) Uani 1 1 d . . .
N1 N 0.1263(5) -0.0155(3) 0.37250(11) 0.0231(5) Uani 1 1 d . . .
H1 H 0.021(6) -0.109(5) 0.4092(14) 0.021(6) Uiso 1 1 d . . .
N3 N 0.4385(5) 0.3324(4) 0.37510(12) 0.0235(5) Uani 1 1 d . . .
H3 H 0.543(6) 0.465(5) 0.4122(16) 0.028(6) Uiso 1 1 d . . .
C2 C 0.2668(6) 0.1930(4) 0.42413(13) 0.0212(5) Uani 1 1 d . . .
C4 C 0.4867(6) 0.2824(4) 0.27908(14) 0.0206(5) Uani 1 1 d . . .
C5 C 0.3271(6) 0.0557(4) 0.22770(13) 0.0190(5) Uani 1 1 d . . .
C6 C 0.1585(6) -0.0832(4) 0.27646(13) 0.0203(5) Uani 1 1 d . . .
H6 H 0.043(6) -0.244(4) 0.2478(13) 0.021(6) Uiso 1 1 d . . .
C9 C 0.3640(7) -0.0065(4) 0.12336(13) 0.0218(5) Uani 1 1 d . . .
H9A H 0.242(6) 0.104(5) 0.0904(14) 0.021(6) Uiso 1 1 d . . .
H9B H 0.616(7) 0.021(4) 0.1161(14) 0.025(6) Uiso 1 1 d . . .
C10 C 0.2440(7) -0.2591(5) 0.07761(15) 0.0257(6) Uani 1 1 d . . .
H10A H -0.018(7) -0.283(5) 0.0819(14) 0.029(7) Uiso 1 1 d . . .
H10B H 0.295(6) -0.286(4) 0.0143(16) 0.031(7) Uiso 1 1 d . . .
H10C H 0.366(7) -0.371(5) 0.1138(17) 0.043(7) Uiso 1 1 d . . .

loop_
_atom_site_aniso_label
_atom_site_aniso_U_11
_atom_site_aniso_U_22
_atom_site_aniso_U_33
_atom_site_aniso_U_23
_atom_site_aniso_U_13
_atom_site_aniso_U_12
O7 0.0422(11) 0.0220(10) 0.0199(8) -0.0002(6) 0.0057(6) -0.0125(8)
O8 0.0382(11) 0.0204(10) 0.0274(8) 0.0072(6) 0.0071(6) -0.0086(8)
N1 0.0331(12) 0.0167(12) 0.0190(9) 0.0031(7) 0.0045(7) -0.0064(9)
N3 0.0323(12) 0.0155(12) 0.0206(9) -0.0006(7) 0.0024(7) -0.0067(9)
C2 0.0246(13) 0.0167(14) 0.0212(10) 0.0019(8) 0.0012(8) -0.0024(10)
C4 0.0213(13) 0.0178(13) 0.0231(10) 0.0057(8) 0.0012(8) 0.0003(10)
C5 0.0209(13) 0.0160(13) 0.0191(10) 0.0022(8) 0.0004(8) 0.0000(9)
C6 0.0232(13) 0.0141(13) 0.0220(10) 0.0019(8) -0.0008(8) -0.0028(10)
C9 0.0256(14) 0.0200(14) 0.0197(10) 0.0046(8) 0.0020(8) -0.0022(10)
C10 0.0322(16) 0.0227(14) 0.0200(10) -0.0016(8) 0.0046(9) -0.0050(11)

loop_
_atom_type_symbol
_atom_type_description
_atom_type_scat_dispersion_real
_atom_type_scat_dispersion_imag
_atom_type_scat_source
C C 0.0033 0.0016 'International Tables Vol C Tables 4.2.6.8 and 6.1.1.4'
H H 0.0000 0.0000 'International Tables Vol C Tables 4.2.6.8 and 6.1.1.4'
N N 0.0061 0.0033 'International Tables Vol C Tables 4.2.6.8 and 6.1.1.4'
O O 0.0106 0.0060 'International Tables Vol C Tables 4.2.6.8 and 6.1.1.4'

loop_
_geom_angle_atom_site_label_1
_geom_angle_atom_site_label_2
_geom_angle_atom_site_label_3
_geom_angle
_geom_angle_site_symmetry_1
_geom_angle_site_symmetry_3
_geom_angle_publ_flag
C2 N1 C6 122.38(18) . . ?
C2 N1 H1 112.9(14) . . ?
C6 N1 H1 124.6(14) . . ?
C2 N3 C4 127.0(2) . . ?
C2 N3 H3 113.4(15) . . ?
C4 N3 H3 119.4(15) . . ?
O7 C2 N1 122.48(19) . . ?
O7 C2 N3 122.1(2) . . ?
N1 C2 N3 115.41(18) . . ?
O8 C4 N3 120.2(2) . . ?
O8 C4 C5 125.14(19) . . ?
N3 C4 C5 114.70(19) . . ?
C6 C5 C4 118.28(19) . . ?
C6 C5 C9 124.5(2) . . ?
C4 C5 C9 117.26(18) . . ?
C5 C6 N1 122.2(2) . . ?
C5 C6 H6 124.4(12) . . ?
N1 C6 H6 113.4(12) . . ?
C5 C9 C10 114.67(19) . . ?
C5 C9 H9A 108.7(12) . . ?
C10 C9 H9A 110.3(14) . . ?
C5 C9 H9B 107.2(11) . . ?
C10 C9 H9B 109.2(14) . . ?
H9A C9 H9B 106.4(19) . . ?
C9 C10 H10A 108.9(14) . . ?
C9 C10 H10B 108.8(15) . . ?
H10A C10 H10B 111.9(18) . . ?
C9 C10 H10C 109.4(16) . . ?
H10A C10 H10C 108(2) . . ?
H10B C10 H10C 110(2) . . ?

loop_
_geom_bond_atom_site_label_1
_geom_bond_atom_site_label_2
_geom_bond_distance
_geom_bond_site_symmetry_2
_geom_bond_publ_flag
O7 C2 1.242(2) . ?
O8 C4 1.220(3) . ?
N1 C2 1.357(3) . ?
N1 C6 1.388(3) . ?
N1 H1 0.93(3) . ?
N3 C2 1.358(3) . ?
N3 C4 1.394(3) . ?
N3 H3 0.90(3) . ?
C4 C5 1.462(3) . ?
C5 C6 1.347(3) . ?
C5 C9 1.503(3) . ?
C6 H6 1.01(2) . ?
C9 C10 1.520(3) . ?
C9 H9A 0.97(2) . ?
C9 H9B 1.01(3) . ?
C10 H10A 1.04(3) . ?
C10 H10B 0.94(2) . ?
C10 H10C 1.00(3) . ?

loop_
_geom_hbond_atom_site_label_D
_geom_hbond_atom_site_label_H
_geom_hbond_atom_site_label_A
_geom_hbond_distance_DH
_geom_hbond_distance_HA
_geom_hbond_distance_DA
_geom_hbond_angle_DHA
_geom_hbond_site_symmetry_A
N1 H1 O7 0.93(3) 1.89(3) 2.815(3) 170(2) 2_556
N3 H3 O7 0.90(3) 1.91(3) 2.815(3) 179(2) 2_666

loop_
_geom_torsion_atom_site_label_1
_geom_torsion_atom_site_label_2
_geom_torsion_atom_site_label_3
_geom_torsion_atom_site_label_4
_geom_torsion
_geom_torsion_site_symmetry_1
_geom_torsion_site_symmetry_2
_geom_torsion_site_symmetry_3
_geom_torsion_site_symmetry_4
_geom_torsion_publ_flag
C6 N1 C2 O7 -179.47(19) . . . . ?
C6 N1 C2 N3 0.7(3) . . . . ?
C4 N3 C2 O7 179.4(2) . . . . ?
C4 N3 C2 N1 -0.7(3) . . . . ?
C2 N3 C4 O8 -178.8(2) . . . . ?
C2 N3 C4 C5 1.0(3) . . . . ?
O8 C4 C5 C6 178.4(2) . . . . ?
N3 C4 C5 C6 -1.3(3) . . . . ?
O8 C4 C5 C9 -1.4(3) . . . . ?
N3 C4 C5 C9 178.86(19) . . . . ?
C4 C5 C6 N1 1.4(3) . . . . ?
C9 C5 C6 N1 -178.8(2) . . . . ?
C2 N1 C6 C5 -1.1(3) . . . . ?
C6 C5 C9 C10 -9.2(3) . . . . ?
C4 C5 C9 C10 170.6(2) . . . . ?

loop_
_cod_related_entry_id
_cod_related_entry_database
_cod_related_entry_code
1 ChemSpider 66013
